data_4126293
loop_
_publ_author_name
'Lu, Wei'
'Li, Yongxin'
'Ganguly, Rakesh'
'Kinjo, Rei'

_publ_section_title
;
 Alkene-Carbene Isomerization induced by Borane: Access to an Asymmetrical
 Diborene.
;
_journal_name_full 'Journal of the American Chemical Society'
_journal_paper_doi 10.1021/jacs.7b02251
_journal_year 2017
_chemical_formula_sum 'C68 H107 B3 Br2 N4 O Si2'
_chemical_formula_weight 1245.00
_space_group_crystal_system monoclinic
_space_group_IT_number 14
_space_group_name_Hall '-P 2yn'
_space_group_name_H-M_alt 'P 1 21/n 1'
_symmetry_space_group_name_Hall '-P 2yn'
_symmetry_space_group_name_H-M 'P 1 21/n 1'
_atom_sites_solution_hydrogens geom
_cell_angle_alpha 90
_cell_angle_beta 94.4150(8)
_cell_angle_gamma 90
_cell_formula_units_Z 4
_cell_length_a 14.4344(2)
_cell_length_b 20.9581(3)
_cell_length_c 23.3737(3)
_cell_measurement_reflns_used 9913
_cell_measurement_temperature 113.(2)
_cell_measurement_theta_max 67.2178
_cell_measurement_theta_min 2.8356
_cell_volume 7049.97(17)
_computing_cell_refinement 'SAINT V8.37A (Bruker AXS Inc., 2015)'
_computing_data_collection 'APEX3 (Bruker AXS Inc., 2016)'
_computing_data_reduction 'SAINT V8.37A (Bruker AXS Inc., 2015)'
_computing_molecular_graphics 'XP (Bruker AXS Inc., 2016)'
_computing_publication_material 'APEX3 (Bruker AXS Inc., 2016)'
_computing_structure_refinement 'SHELXL-2014/7 (Sheldrick, 2014)'
_computing_structure_solution 'XT, VERSION 2014/5'
_diffrn_ambient_temperature 113.(2)
_diffrn_detector_area_resol_mean 8.3333
_diffrn_measured_fraction_theta_full 0.978
_diffrn_measured_fraction_theta_max 0.978
_diffrn_measurement_device_type 'CCD area detector'
_diffrn_measurement_method 'phi and omega scans'
_diffrn_radiation_monochromator 'Multilayer Mirror'
_diffrn_radiation_type CuK\a
_diffrn_radiation_wavelength 1.54178
_diffrn_reflns_av_R_equivalents 0.0628
_diffrn_reflns_av_unetI/netI 0.0550
_diffrn_reflns_limit_h_max 15
_diffrn_reflns_limit_h_min -16
_diffrn_reflns_limit_k_max 24
_diffrn_reflns_limit_k_min -23
_diffrn_reflns_limit_l_max 28
_diffrn_reflns_limit_l_min -27
_diffrn_reflns_number 52838
_diffrn_reflns_theta_full 67.68
_diffrn_reflns_theta_max 67.68
_diffrn_reflns_theta_min 2.84
_diffrn_source 'Incoatec Microfocus Source'
_diffrn_source_type 'Bruker Kappa Duo APEX2'
_exptl_absorpt_coefficient_mu 2.090
_exptl_absorpt_correction_T_max 0.66
_exptl_absorpt_correction_T_min 0.32
_exptl_absorpt_correction_type multi-scan
_exptl_absorpt_process_details
;
SADABS-2016/2 - Bruker AXS area detector scaling and absorption correction
;
_exptl_crystal_colour orange
_exptl_crystal_density_diffrn 1.173
_exptl_crystal_density_method 'not measured'
_exptl_crystal_description block
_exptl_crystal_F_000 2656
_exptl_crystal_size_max 0.340
_exptl_crystal_size_mid 0.240
_exptl_crystal_size_min 0.220
_refine_diff_density_max 1.056
_refine_diff_density_min -0.823
_refine_ls_extinction_method none
_refine_ls_goodness_of_fit_ref 1.082
_refine_ls_hydrogen_treatment constr
_refine_ls_matrix_type full
_refine_ls_number_parameters 746
_refine_ls_number_reflns 12481
_refine_ls_number_restraints 73
_refine_ls_restrained_S_all 1.093
_refine_ls_R_factor_all 0.0633
_refine_ls_R_factor_gt 0.0529
_refine_ls_shift/su_max 0.001
_refine_ls_shift/su_mean 0.000
_refine_ls_structure_factor_coef Fsqd
_refine_ls_weighting_details 'w=1/[\s^2^(Fo^2^)+(0.0957P)^2^+5.6746P] where P=(Fo^2^+2Fc^2^)/3'
_refine_ls_weighting_scheme calc
_refine_ls_wR_factor_gt 0.1495
_refine_ls_wR_factor_ref 0.1591
_reflns_number_gt 10450
_reflns_number_total 12481
_reflns_threshold_expression 'I > 2\s(I)'
_cod_data_source_file ja7b02251_si_008.cif
_cod_data_source_block rei619s
_cod_depositor_comments
;
The following automatic conversions were performed:

'_exptl_absorpt_correction_type' value 'Multi-Scan' changed to
'multi-scan' according to
/home/data/users/saulius/crontab/automatic-downloads/rss-feeds/ACS/lib/dictionaries/cif_core.dic
dictionary named 'cif_core.dic' version 2.4.2 from 2011-04-26.

Automatic conversion script
Id: cif_fix_values 4973 2017-02-22 13:04:09Z antanas 
;
_cod_database_code 4126293

loop_
_space_group_symop_operation_xyz
'x, y, z'
'-x+1/2, y+1/2, -z+1/2'
'-x, -y, -z'
'x-1/2, -y-1/2, z-1/2'

loop_
_atom_site_type_symbol
_atom_site_label
_atom_site_fract_x
_atom_site_fract_y
_atom_site_fract_z
_atom_site_U_iso_or_equiv
_atom_site_adp_type
_atom_site_calc_flag
_atom_site_refinement_flags_adp
_atom_site_refinement_flags_posn
_atom_site_occupancy
B B1 0.6325(2) 0.45800(15) 0.32015(15) 0.0168(7) Uani d . . 1
B B2 0.5693(2) 0.37184(15) 0.22027(15) 0.0171(7) Uani d . . 1
B B3 0.3157(3) 0.35101(16) 0.16846(15) 0.0195(7) Uani d . . 1
Br Br1 0.53647(2) 0.45700(2) 0.37999(2) 0.02260(11) Uani d . . 1
Br Br2 0.64685(2) 0.29777(2) 0.19383(2) 0.02635(12) Uani d . . 1
C C1 0.6825(2) 0.52653(13) 0.32408(12) 0.0152(6) Uani d . . 1
C C2 0.7319(2) 0.62460(14) 0.30210(14) 0.0217(6) Uani d . . 1
H H2 0.7392 0.6634 0.2819 0.026 Uiso calc U R 1
C C3 0.7758(2) 0.60807(14) 0.35254(14) 0.0228(7) Uani d . . 1
H H3 0.8201 0.6331 0.3748 0.027 Uiso calc U R 1
C C4 0.7583(2) 0.52136(15) 0.42486(13) 0.0229(7) Uani d . . 1
C C5 0.7025(3) 0.54704(17) 0.46572(14) 0.0292(8) Uani d . . 1
C C6 0.6409(3) 0.60494(18) 0.45444(15) 0.0336(8) Uani d . . 1
H H6 0.6306 0.6107 0.412 0.04 Uiso calc U R 1
C C7 0.5465(3) 0.5993(2) 0.47860(18) 0.0445(10) Uani d . . 1
H H7A 0.5154 0.5604 0.4639 0.067 Uiso calc U R 1
H H7B 0.5085 0.6366 0.4669 0.067 Uiso calc U R 1
H H7C 0.5546 0.5974 0.5206 0.067 Uiso calc U R 1
C C8 0.6914(4) 0.6645(2) 0.4794(2) 0.0515(11) Uani d . . 1
H H8A 0.7034 0.6596 0.521 0.077 Uiso calc U R 1
H H8B 0.6525 0.7023 0.4712 0.077 Uiso calc U R 1
H H8C 0.7505 0.6697 0.4619 0.077 Uiso calc U R 1
C C9 0.7102(3) 0.5192(2) 0.52043(15) 0.0394(9) Uani d . . 1
H H9 0.6726 0.5347 0.5491 0.047 Uiso calc U R 1
C C10 0.7709(3) 0.4700(2) 0.53339(16) 0.0427(10) Uani d . . 1
H H10 0.7728 0.4506 0.5702 0.051 Uiso calc U R 1
C C11 0.8288(3) 0.44863(18) 0.49368(16) 0.0342(8) Uani d . . 1
H H11 0.872 0.4156 0.5041 0.041 Uiso calc U R 1
C C12 0.8262(2) 0.47424(15) 0.43781(14) 0.0253(7) Uani d . . 1
C C13 0.8965(2) 0.45492(15) 0.39631(15) 0.0256(7) Uani d . . 1
H H13 0.8621 0.4459 0.3584 0.031 Uiso calc U R 1
C C14 0.9532(3) 0.39541(17) 0.41443(17) 0.0356(8) Uani d . . 1
H H14A 0.9954 0.4054 0.4481 0.053 Uiso calc U R 1
H H14B 0.9895 0.3818 0.3828 0.053 Uiso calc U R 1
H H14C 0.9111 0.361 0.4239 0.053 Uiso calc U R 1
C C15 0.9644(3) 0.50942(17) 0.38798(18) 0.0351(8) Uani d . . 1
H H15A 0.93 0.5468 0.3727 0.053 Uiso calc U R 1
H H15B 1.0093 0.4962 0.3609 0.053 Uiso calc U R 1
H H15C 0.9973 0.5202 0.4249 0.053 Uiso calc U R 1
C C16 0.6013(2) 0.58050(13) 0.23886(13) 0.0192(6) Uani d . . 1
C C17 0.5170(2) 0.60821(14) 0.25318(15) 0.0234(7) Uani d . . 1
C C18 0.4971(2) 0.62466(15) 0.31393(15) 0.0258(7) Uani d . . 1
H H18 0.5424 0.6003 0.3401 0.031 Uiso calc U R 1
C C19 0.4001(3) 0.60461(19) 0.32812(18) 0.0367(8) Uani d . . 1
H H19A 0.3537 0.6303 0.3056 0.055 Uiso calc U R 1
H H19B 0.3935 0.6113 0.3691 0.055 Uiso calc U R 1
H H19C 0.3906 0.5594 0.3188 0.055 Uiso calc U R 1
C C20 0.5129(3) 0.69540(17) 0.32672(18) 0.0364(9) Uani d . . 1
H H20A 0.5769 0.7068 0.3198 0.055 Uiso calc U R 1
H H20B 0.5023 0.7039 0.3669 0.055 Uiso calc U R 1
H H20C 0.4697 0.7209 0.3017 0.055 Uiso calc U R 1
C C21 0.4513(2) 0.62132(16) 0.20770(16) 0.0283(7) Uani d . . 1
H H21 0.3951 0.6422 0.215 0.034 Uiso calc U R 1
C C22 0.4671(3) 0.60419(16) 0.15185(15) 0.0308(8) Uani d . . 1
H H22 0.421 0.6126 0.1216 0.037 Uiso calc U R 1
C C23 0.5488(3) 0.57528(16) 0.13993(15) 0.0302(8) Uani d . . 1
H H23 0.5576 0.5628 0.1016 0.036 Uiso calc U R 1
C C24 0.6192(2) 0.56394(14) 0.18298(14) 0.0242(7) Uani d . . 1
C C25 0.7131(3) 0.53759(16) 0.16951(15) 0.0293(8) Uani d . . 1
H H25 0.742 0.5168 0.2051 0.035 Uiso calc U R 1
C C26 0.7042(3) 0.48683(18) 0.12189(16) 0.0409(10) Uani d . . 1
H H26A 0.6626 0.4527 0.1329 0.061 Uiso calc U R 1
H H26B 0.7656 0.4689 0.1164 0.061 Uiso calc U R 1
H H26C 0.6786 0.5065 0.086 0.061 Uiso calc U R 1
C C27 0.7774(3) 0.5918(2) 0.15334(19) 0.0418(9) Uani d . . 1
H H27A 0.8397 0.5747 0.1489 0.063 Uiso calc U R 1
H H27B 0.7809 0.6242 0.1837 0.063 Uiso calc U R 1
H H27C 0.7528 0.6111 0.1171 0.063 Uiso calc U R 1
C C28 0.6173(2) 0.41098(13) 0.26800(12) 0.0149(6) Uani d . . 1
C C29 0.7583(2) 0.35159(14) 0.31535(13) 0.0187(6) Uani d . . 1
C C30 0.8297(2) 0.34678(14) 0.27801(13) 0.0200(6) Uani d . . 1
C C31 0.8384(2) 0.39253(15) 0.22805(14) 0.0220(6) Uani d . . 1
H H31 0.7745 0.4079 0.2153 0.026 Uiso calc U R 1
C C32 0.8788(2) 0.36004(17) 0.17632(16) 0.0305(8) Uani d . . 1
H H32A 0.9436 0.3481 0.1865 0.046 Uiso calc U R 1
H H32B 0.8759 0.3896 0.1438 0.046 Uiso calc U R 1
H H32C 0.8426 0.3217 0.1658 0.046 Uiso calc U R 1
C C33 0.8973(2) 0.45126(15) 0.24605(15) 0.0274(7) Uani d . . 1
H H33A 0.864 0.4774 0.2725 0.041 Uiso calc U R 1
H H33B 0.9088 0.4764 0.212 0.041 Uiso calc U R 1
H H33C 0.9567 0.4374 0.2651 0.041 Uiso calc U R 1
C C34 0.8940(2) 0.29753(15) 0.28792(16) 0.0266(7) Uani d . . 1
H H34 0.9441 0.2937 0.264 0.032 Uiso calc U R 1
C C35 0.8861(2) 0.25384(16) 0.33231(17) 0.0314(8) Uani d . . 1
H H35 0.9296 0.2199 0.3378 0.038 Uiso calc U R 1
C C36 0.8157(3) 0.25985(16) 0.36802(16) 0.0293(7) Uani d . . 1
H H36 0.8109 0.2297 0.398 0.035 Uiso calc U R 1
C C37 0.7506(2) 0.30930(15) 0.36148(14) 0.0225(7) Uani d . . 1
C C38 0.6722(2) 0.31475(17) 0.40022(15) 0.0285(7) Uani d . . 1
H H38 0.658 0.3612 0.4043 0.034 Uiso calc U R 1
C C39 0.5848(3) 0.2828(2) 0.37196(18) 0.0396(9) Uani d . . 1
H H39A 0.57 0.3014 0.3339 0.059 Uiso calc U R 1
H H39B 0.5327 0.2897 0.3958 0.059 Uiso calc U R 1
H H39C 0.5959 0.2369 0.3682 0.059 Uiso calc U R 1
C C40 0.6954(3) 0.2882(2) 0.46036(17) 0.0406(9) Uani d . . 1
H H40A 0.7013 0.2417 0.4584 0.061 Uiso calc U R 1
H H40B 0.6457 0.2993 0.4849 0.061 Uiso calc U R 1
H H40C 0.7542 0.3066 0.4765 0.061 Uiso calc U R 1
C C41 0.4707(2) 0.37800(13) 0.20117(12) 0.0165(6) Uani d . . 1
C C42 0.4078(2) 0.43264(14) 0.21934(12) 0.0173(6) Uani d . . 1
H H42A 0.4187 0.4715 0.1968 0.021 Uiso calc U R 1
H H42B 0.4218 0.4426 0.2605 0.021 Uiso calc U R 1
C C43 0.3035(2) 0.41058(14) 0.20825(13) 0.0188(6) Uani d . . 1
C C45 0.2339(3) 0.27237(18) 0.09882(17) 0.0355(8) Uani d . . 1
H H45A 0.2727 0.2832 0.0676 0.053 Uiso calc U R 1
H H45B 0.1691 0.268 0.0835 0.053 Uiso calc U R 1
H H45C 0.2553 0.232 0.1164 0.053 Uiso calc U R 1
C C46 0.4462(2) 0.28402(14) 0.13432(14) 0.0203(6) Uani d . . 1
C C47 0.4480(2) 0.22280(15) 0.15919(15) 0.0241(7) Uani d . . 1
C C48 0.4298(3) 0.21278(16) 0.22129(16) 0.0305(8) Uani d . . 1
H H48 0.44 0.2546 0.2414 0.037 Uiso calc U R 1
C C49 0.3291(3) 0.19280(19) 0.2274(2) 0.0422(10) Uani d . . 1
H H49A 0.2871 0.2262 0.2115 0.063 Uiso calc U R 1
H H49B 0.3195 0.1866 0.2681 0.063 Uiso calc U R 1
H H49C 0.3162 0.1528 0.2066 0.063 Uiso calc U R 1
C C50 0.4962(3) 0.16405(19) 0.25162(19) 0.0420(9) Uani d . . 1
H H50A 0.4841 0.1217 0.2349 0.063 Uiso calc U R 1
H H50B 0.4861 0.1629 0.2926 0.063 Uiso calc U R 1
H H50C 0.5606 0.1764 0.2467 0.063 Uiso calc U R 1
C C51 0.4701(3) 0.17154(17) 0.12471(17) 0.0330(8) Uani d . . 1
H H51 0.4692 0.1295 0.1398 0.04 Uiso calc U R 1
C C52 0.4933(3) 0.18053(18) 0.06938(17) 0.0361(9) Uani d . . 1
H H52 0.5085 0.1448 0.0469 0.043 Uiso calc U R 1
C C53 0.4946(3) 0.24130(19) 0.04601(16) 0.0362(9) Uani d . . 1
H H53 0.5115 0.2472 0.0079 0.043 Uiso calc U R 1
C C54 0.4709(3) 0.29394(16) 0.07865(15) 0.0287(7) Uani d . . 1
C C55 0.4725(3) 0.36048(18) 0.05204(16) 0.0386(9) Uani d . . 1
H H55 0.4608 0.3923 0.0825 0.046 Uiso calc U R 1
C C56 0.3945(4) 0.3670(2) 0.00348(18) 0.0519(11) Uani d . . 1
H H56A 0.3922 0.4111 -0.0105 0.078 Uiso calc U R 1
H H56B 0.3348 0.3559 0.0181 0.078 Uiso calc U R 1
H H56C 0.4069 0.3382 -0.028 0.078 Uiso calc U R 1
C C57 0.5670(4) 0.3750(2) 0.0300(2) 0.0621(14) Uani d . . 1
H H57A 0.6158 0.3674 0.0608 0.093 Uiso calc U R 1
H H57B 0.5688 0.4197 0.0178 0.093 Uiso calc U R 1
H H57C 0.577 0.3472 -0.0026 0.093 Uiso calc U R 1
C C58 0.2140(3) 0.4554(2) 0.31918(18) 0.0420(10) Uani d . . 1
H H58A 0.1951 0.4406 0.3563 0.063 Uiso calc U R 1
H H58B 0.1613 0.4762 0.2978 0.063 Uiso calc U R 1
H H58C 0.2653 0.4859 0.3254 0.063 Uiso calc U R 1
C C59 0.1493(3) 0.33201(19) 0.26389(16) 0.0340(8) Uani d . . 1
H H59A 0.1676 0.2928 0.2449 0.051 Uiso calc U R 1
H H59B 0.1014 0.3541 0.2393 0.051 Uiso calc U R 1
H H59C 0.1246 0.3214 0.3006 0.051 Uiso calc U R 1
C C60 0.3419(3) 0.3409(2) 0.32405(16) 0.0356(8) Uani d . . 1
H H60A 0.3166 0.3314 0.3609 0.053 Uiso calc U R 1
H H60B 0.3979 0.3671 0.3306 0.053 Uiso calc U R 1
H H60C 0.3575 0.3009 0.3053 0.053 Uiso calc U R 1
C C61 0.2295(3) 0.55052(17) 0.19944(19) 0.0380(9) Uani d . . 1
H H61A 0.2888 0.5578 0.2218 0.057 Uiso calc U R 1
H H61B 0.1788 0.5519 0.225 0.057 Uiso calc U R 1
H H61C 0.22 0.5838 0.1701 0.057 Uiso calc U R 1
C C62 0.1072(3) 0.44551(19) 0.14960(17) 0.0359(8) Uani d . . 1
H H62A 0.0757 0.4747 0.1217 0.054 Uiso calc U R 1
H H62B 0.0762 0.4467 0.1854 0.054 Uiso calc U R 1
H H62C 0.1047 0.402 0.1341 0.054 Uiso calc U R 1
C C63 0.2820(3) 0.48043(18) 0.09290(16) 0.0354(8) Uani d . . 1
H H63A 0.2501 0.5154 0.0716 0.053 Uiso calc U R 1
H H63B 0.2739 0.4408 0.0708 0.053 Uiso calc U R 1
H H63C 0.3483 0.4903 0.0992 0.053 Uiso calc U R 1
C C64 0.3010(7) 0.7242(5) 0.0919(5) 0.149(4) Uani d U D 1
H H64A 0.2857 0.7682 0.0807 0.224 Uiso calc U R 1
H H64B 0.3649 0.7147 0.0832 0.224 Uiso calc U R 1
H H64C 0.2952 0.7189 0.1331 0.224 Uiso calc U R 1
C C65 0.2386(6) 0.6815(4) 0.0607(5) 0.121(3) Uani d U D 1
H H65A 0.2462 0.6892 0.0195 0.146 Uiso calc U R 1
H H65B 0.2622 0.6379 0.0692 0.146 Uiso calc U R 1
C C66 0.1420(5) 0.6797(4) 0.0665(4) 0.107(2) Uani d U D 1
H H66A 0.1171 0.7228 0.0573 0.129 Uiso calc U R 1
H H66B 0.1332 0.6718 0.1075 0.129 Uiso calc U R 1
C C67 0.0842(6) 0.6337(5) 0.0329(5) 0.145(3) Uani d U D 1
H H67A 0.0909 0.6429 -0.0081 0.174 Uiso calc U R 1
H H67B 0.111 0.5909 0.0408 0.174 Uiso calc U R 1
C C68 -0.0145(7) 0.6297(6) 0.0404(6) 0.175(4) Uani d U D 1
H H68A -0.0192 0.626 0.0823 0.21 Uiso calc U R 1
H H68B -0.0401 0.6721 0.0293 0.21 Uiso calc U R 1
C C69 -0.0780(8) 0.5854(7) 0.0155(5) 0.172(5) Uani d U D 1
H H69A -0.0753 0.5858 -0.0263 0.258 Uiso calc U R 1
H H69B -0.1409 0.5968 0.025 0.258 Uiso calc U R 1
H H69C -0.0624 0.5427 0.0302 0.258 Uiso calc U R 1
N N1 0.74485(18) 0.54765(12) 0.36642(11) 0.0185(5) Uani d . . 1
N N2 0.67352(17) 0.57401(11) 0.28486(11) 0.0173(5) Uani d . . 1
N N3 0.68983(17) 0.40096(11) 0.30587(10) 0.0163(5) Uani d . . 1
N N4 0.41265(18) 0.33713(11) 0.16640(11) 0.0179(5) Uani d . . 1
O O1 0.24077(16) 0.32174(11) 0.14097(10) 0.0258(5) Uani d . . 1
Si Si1 0.25315(6) 0.38529(4) 0.27691(4) 0.0243(2) Uani d . . 1
Si Si2 0.23134(6) 0.47047(4) 0.16395(4) 0.0236(2) Uani d . . 1

loop_
_atom_site_aniso_label
_atom_site_aniso_U_11
_atom_site_aniso_U_22
_atom_site_aniso_U_33
_atom_site_aniso_U_12
_atom_site_aniso_U_13
_atom_site_aniso_U_23
B1 0.0180(17) 0.0128(16) 0.0194(16) 0.0018(12) 0.0012(13) 0.0017(12)
B2 0.0220(18) 0.0086(14) 0.0212(16) 0.0005(12) 0.0040(13) 0.0004(12)
B3 0.0221(18) 0.0158(16) 0.0201(16) -0.0011(13) -0.0009(13) 0.0005(13)
Br1 0.0254(2) 0.02210(19) 0.02122(18) -0.00080(12) 0.00786(13) 0.00035(12)
Br2 0.01881(19) 0.02053(19) 0.0393(2) 0.00174(12) -0.00066(14) -0.01381(13)
C1 0.0166(15) 0.0136(14) 0.0158(14) 0.0022(11) 0.0027(11) 0.0000(11)
C2 0.0215(16) 0.0132(14) 0.0300(17) -0.0048(11) -0.0001(13) -0.0007(12)
C3 0.0246(17) 0.0147(15) 0.0288(17) -0.0053(12) -0.0003(13) -0.0024(12)
C4 0.0284(17) 0.0223(16) 0.0172(15) -0.0045(13) -0.0031(12) -0.0009(12)
C5 0.038(2) 0.0306(18) 0.0182(16) -0.0037(14) 0.0004(14) -0.0048(13)
C6 0.043(2) 0.035(2) 0.0240(17) 0.0011(16) 0.0061(15) -0.0067(15)
C7 0.053(3) 0.046(2) 0.036(2) 0.0106(19) 0.0166(19) -0.0066(18)
C8 0.072(3) 0.034(2) 0.049(3) -0.001(2) 0.005(2) -0.0180(19)
C9 0.054(3) 0.047(2) 0.0167(17) 0.0003(19) 0.0014(16) -0.0026(15)
C10 0.059(3) 0.049(2) 0.0191(18) 0.001(2) -0.0046(17) 0.0059(16)
C11 0.042(2) 0.0322(19) 0.0266(18) -0.0003(15) -0.0117(16) 0.0027(15)
C12 0.0312(18) 0.0192(15) 0.0236(16) -0.0035(13) -0.0110(13) -0.0007(13)
C13 0.0296(18) 0.0188(16) 0.0268(17) -0.0011(13) -0.0083(14) -0.0009(12)
C14 0.039(2) 0.0268(18) 0.039(2) 0.0065(15) -0.0098(16) -0.0011(15)
C15 0.0277(19) 0.0259(18) 0.051(2) -0.0037(14) -0.0023(16) 0.0000(16)
C16 0.0250(16) 0.0105(13) 0.0209(15) -0.0019(11) -0.0052(12) 0.0047(11)
C17 0.0251(17) 0.0119(14) 0.0327(17) -0.0016(11) -0.0010(13) 0.0061(12)
C18 0.0245(17) 0.0218(16) 0.0309(18) 0.0034(12) 0.0002(13) 0.0050(13)
C19 0.029(2) 0.038(2) 0.044(2) 0.0023(15) 0.0046(16) 0.0015(17)
C20 0.044(2) 0.0247(18) 0.040(2) 0.0016(15) 0.0029(17) 0.0032(15)
C21 0.0225(17) 0.0219(16) 0.040(2) -0.0030(12) -0.0027(14) 0.0101(14)
C22 0.0317(19) 0.0258(17) 0.0327(19) -0.0059(14) -0.0107(15) 0.0123(14)
C23 0.045(2) 0.0224(17) 0.0219(16) -0.0063(14) -0.0047(14) 0.0065(13)
C24 0.0315(18) 0.0125(14) 0.0280(17) -0.0026(12) -0.0010(14) 0.0044(12)
C25 0.042(2) 0.0207(16) 0.0257(17) 0.0061(14) 0.0065(15) 0.0041(13)
C26 0.069(3) 0.0289(19) 0.0250(18) 0.0119(18) 0.0065(18) 0.0008(15)
C27 0.040(2) 0.040(2) 0.047(2) 0.0052(17) 0.0159(18) 0.0052(18)
C28 0.0165(14) 0.0118(13) 0.0170(14) -0.0012(10) 0.0043(11) 0.0027(11)
C29 0.0195(15) 0.0115(14) 0.0241(15) 0.0002(11) -0.0050(12) 0.0000(11)
C30 0.0207(16) 0.0135(14) 0.0252(16) -0.0022(11) -0.0027(12) -0.0022(12)
C31 0.0194(16) 0.0201(15) 0.0266(16) 0.0016(12) 0.0035(12) 0.0012(12)
C32 0.0261(18) 0.0307(18) 0.0352(19) 0.0020(14) 0.0061(14) -0.0054(15)
C33 0.0276(18) 0.0222(16) 0.0329(18) -0.0037(13) 0.0052(14) 0.0007(13)
C34 0.0220(17) 0.0214(16) 0.0358(19) 0.0050(12) -0.0015(14) -0.0028(13)
C35 0.0280(19) 0.0176(16) 0.047(2) 0.0078(13) -0.0052(16) 0.0008(15)
C36 0.034(2) 0.0181(16) 0.0346(18) 0.0035(13) -0.0035(15) 0.0076(14)
C37 0.0266(17) 0.0153(15) 0.0246(16) 0.0002(12) -0.0047(13) 0.0039(12)
C38 0.0320(19) 0.0254(17) 0.0281(18) 0.0039(14) 0.0020(14) 0.0106(14)
C39 0.033(2) 0.044(2) 0.042(2) -0.0031(16) 0.0015(16) 0.0174(18)
C40 0.050(3) 0.041(2) 0.031(2) 0.0007(18) 0.0029(17) 0.0134(16)
C41 0.0229(16) 0.0091(13) 0.0172(14) -0.0013(11) 0.0007(12) 0.0012(11)
C42 0.0184(15) 0.0147(14) 0.0182(14) 0.0015(11) -0.0014(11) -0.0011(11)
C43 0.0177(15) 0.0180(14) 0.0207(15) -0.0015(11) 0.0003(11) -0.0041(12)
C45 0.032(2) 0.033(2) 0.040(2) -0.0020(15) -0.0085(16) -0.0150(16)
C46 0.0177(15) 0.0174(15) 0.0248(16) -0.0004(11) -0.0035(12) -0.0064(12)
C47 0.0195(16) 0.0173(15) 0.0349(18) -0.0024(12) -0.0012(13) -0.0068(13)
C48 0.034(2) 0.0166(16) 0.041(2) -0.0029(13) 0.0034(16) 0.0016(14)
C49 0.038(2) 0.031(2) 0.059(3) -0.0013(16) 0.0090(19) 0.0170(18)
C50 0.044(2) 0.033(2) 0.048(2) -0.0046(17) -0.0030(18) 0.0072(17)
C51 0.0302(19) 0.0173(16) 0.050(2) 0.0025(13) -0.0037(16) -0.0077(15)
C52 0.037(2) 0.0285(19) 0.042(2) 0.0045(15) -0.0029(16) -0.0223(16)
C53 0.041(2) 0.037(2) 0.0298(19) 0.0011(16) 0.0025(16) -0.0159(16)
C54 0.036(2) 0.0236(17) 0.0263(17) -0.0021(14) 0.0015(14) -0.0091(13)
C55 0.062(3) 0.031(2) 0.0239(18) -0.0029(17) 0.0107(17) -0.0036(15)
C56 0.076(3) 0.051(3) 0.028(2) 0.004(2) 0.002(2) 0.0102(18)
C57 0.091(4) 0.049(3) 0.048(3) -0.026(3) 0.021(3) -0.012(2)
C58 0.047(2) 0.047(2) 0.034(2) -0.0057(18) 0.0165(18) -0.0111(17)
C59 0.0255(19) 0.043(2) 0.0327(19) -0.0085(15) 0.0004(14) 0.0020(16)
C60 0.031(2) 0.047(2) 0.0292(18) -0.0104(16) 0.0008(15) 0.0087(16)
C61 0.036(2) 0.0270(19) 0.050(2) 0.0083(15) -0.0026(17) -0.0055(16)
C62 0.0269(19) 0.038(2) 0.042(2) 0.0039(15) -0.0059(16) 0.0006(16)
C63 0.041(2) 0.0327(19) 0.0320(19) 0.0041(16) -0.0017(16) 0.0067(15)
C64 0.159(8) 0.112(6) 0.171(9) 0.061(5) -0.025(6) -0.016(6)
C65 0.124(5) 0.084(4) 0.154(6) 0.045(4) 0.000(5) 0.019(4)
C66 0.112(5) 0.088(4) 0.120(5) 0.047(4) -0.009(4) 0.003(4)
C67 0.125(5) 0.122(5) 0.186(7) 0.047(4) -0.009(5) -0.050(5)
C68 0.138(6) 0.172(7) 0.211(8) 0.041(5) -0.009(6) -0.077(6)
C69 0.156(8) 0.260(12) 0.101(7) -0.018(8) 0.018(6) -0.060(8)
N1 0.0220(14) 0.0163(12) 0.0168(12) -0.0019(9) -0.0003(10) -0.0007(9)
N2 0.0175(13) 0.0115(12) 0.0227(13) -0.0013(9) 0.0000(10) 0.0020(10)
N3 0.0187(13) 0.0112(12) 0.0189(12) 0.0007(9) 0.0010(10) 0.0010(9)
N4 0.0231(14) 0.0125(12) 0.0180(12) 0.0003(9) 0.0006(10) -0.0014(10)
O1 0.0239(12) 0.0225(11) 0.0304(12) -0.0032(9) -0.0030(9) -0.0090(9)
Si1 0.0205(4) 0.0300(5) 0.0224(4) -0.0040(3) 0.0020(3) -0.0033(3)
Si2 0.0214(4) 0.0215(4) 0.0272(5) 0.0038(3) -0.0026(3) -0.0022(3)

loop_
_atom_type_symbol
_atom_type_description
_atom_type_scat_dispersion_real
_atom_type_scat_dispersion_imag
_atom_type_scat_source
C C 0.0181 0.0091 'International Tables Vol C Tables 4.2.6.8 and 6.1.1.4'
H H 0.0000 0.0000 'International Tables Vol C Tables 4.2.6.8 and 6.1.1.4'
B B 0.0090 0.0039 'International Tables Vol C Tables 4.2.6.8 and 6.1.1.4'
Br Br -0.6763 1.2805 'International Tables Vol C Tables 4.2.6.8 and 6.1.1.4'
N N 0.0311 0.0180 'International Tables Vol C Tables 4.2.6.8 and 6.1.1.4'
O O 0.0492 0.0322 'International Tables Vol C Tables 4.2.6.8 and 6.1.1.4'
Si Si 0.2541 0.3302 'International Tables Vol C Tables 4.2.6.8 and 6.1.1.4'

loop_
_geom_angle_atom_site_label_1
_geom_angle_atom_site_label_2
_geom_angle_atom_site_label_3
_geom_angle
N3 B1 C28 51.36(18)
N3 B1 C1 118.0(3)
C28 B1 C1 129.8(3)
N3 B1 Br1 123.8(2)
C28 B1 Br1 117.6(2)
C1 B1 Br1 107.2(2)
C41 B2 C28 123.9(3)
C41 B2 Br2 121.2(2)
C28 B2 Br2 114.0(2)
O1 B3 N4 129.4(3)
O1 B3 C43 121.0(3)
N4 B3 C43 109.5(3)
N2 C1 N1 106.1(2)
N2 C1 B1 126.9(3)
N1 C1 B1 127.0(3)
C3 C2 N2 107.0(3)
C3 C2 H2 126.5
N2 C2 H2 126.5
C2 C3 N1 107.6(3)
C2 C3 H3 126.2
N1 C3 H3 126.2
C5 C4 C12 123.3(3)
C5 C4 N1 116.5(3)
C12 C4 N1 120.1(3)
C9 C5 C4 116.9(3)
C9 C5 C6 119.7(3)
C4 C5 C6 123.3(3)
C5 C6 C7 113.9(3)
C5 C6 C8 109.2(3)
C7 C6 C8 109.5(3)
C5 C6 H6 108.0
C7 C6 H6 108.0
C8 C6 H6 108.0
C6 C7 H7A 109.5
C6 C7 H7B 109.5
H7A C7 H7B 109.5
C6 C7 H7C 109.5
H7A C7 H7C 109.5
H7B C7 H7C 109.5
C6 C8 H8A 109.5
C6 C8 H8B 109.5
H8A C8 H8B 109.5
C6 C8 H8C 109.5
H8A C8 H8C 109.5
H8B C8 H8C 109.5
C10 C9 C5 121.2(4)
C10 C9 H9 119.4
C5 C9 H9 119.4
C11 C10 C9 120.6(4)
C11 C10 H10 119.7
C9 C10 H10 119.7
C10 C11 C12 121.9(4)
C10 C11 H11 119.1
C12 C11 H11 119.1
C4 C12 C11 115.8(3)
C4 C12 C13 122.7(3)
C11 C12 C13 121.4(3)
C12 C13 C15 110.5(3)
C12 C13 C14 114.3(3)
C15 C13 C14 108.0(3)
C12 C13 H13 108.0
C15 C13 H13 108.0
C14 C13 H13 108.0
C13 C14 H14A 109.5
C13 C14 H14B 109.5
H14A C14 H14B 109.5
C13 C14 H14C 109.5
H14A C14 H14C 109.5
H14B C14 H14C 109.5
C13 C15 H15A 109.5
C13 C15 H15B 109.5
H15A C15 H15B 109.5
C13 C15 H15C 109.5
H15A C15 H15C 109.5
H15B C15 H15C 109.5
C24 C16 C17 123.4(3)
C24 C16 N2 119.8(3)
C17 C16 N2 116.6(3)
C21 C17 C16 116.6(3)
C21 C17 C18 120.2(3)
C16 C17 C18 123.2(3)
C17 C18 C19 112.7(3)
C17 C18 C20 111.7(3)
C19 C18 C20 110.6(3)
C17 C18 H18 107.2
C19 C18 H18 107.2
C20 C18 H18 107.2
C18 C19 H19A 109.5
C18 C19 H19B 109.5
H19A C19 H19B 109.5
C18 C19 H19C 109.5
H19A C19 H19C 109.5
H19B C19 H19C 109.5
C18 C20 H20A 109.5
C18 C20 H20B 109.5
H20A C20 H20B 109.5
C18 C20 H20C 109.5
H20A C20 H20C 109.5
H20B C20 H20C 109.5
C22 C21 C17 120.9(3)
C22 C21 H21 119.6
C17 C21 H21 119.6
C23 C22 C21 120.7(3)
C23 C22 H22 119.7
C21 C22 H22 119.7
C22 C23 C24 121.2(3)
C22 C23 H23 119.4
C24 C23 H23 119.4
C23 C24 C16 117.1(3)
C23 C24 C25 121.6(3)
C16 C24 C25 121.2(3)
C24 C25 C27 110.4(3)
C24 C25 C26 112.0(3)
C27 C25 C26 110.7(3)
C24 C25 H25 107.9
C27 C25 H25 107.9
C26 C25 H25 107.9
C25 C26 H26A 109.5
C25 C26 H26B 109.5
H26A C26 H26B 109.5
C25 C26 H26C 109.5
H26A C26 H26C 109.5
H26B C26 H26C 109.5
C25 C27 H27A 109.5
C25 C27 H27B 109.5
H27A C27 H27B 109.5
C25 C27 H27C 109.5
H27A C27 H27C 109.5
H27B C27 H27C 109.5
N3 C28 B2 134.2(3)
N3 C28 B1 61.9(2)
B2 C28 B1 160.7(3)
C30 C29 C37 122.4(3)
C30 C29 N3 119.0(3)
C37 C29 N3 118.5(3)
C34 C30 C29 117.4(3)
C34 C30 C31 120.0(3)
C29 C30 C31 122.6(3)
C30 C31 C33 111.8(3)
C30 C31 C32 112.4(3)
C33 C31 C32 109.5(3)
C30 C31 H31 107.6
C33 C31 H31 107.6
C32 C31 H31 107.6
C31 C32 H32A 109.5
C31 C32 H32B 109.5
H32A C32 H32B 109.5
C31 C32 H32C 109.5
H32A C32 H32C 109.5
H32B C32 H32C 109.5
C31 C33 H33A 109.5
C31 C33 H33B 109.5
H33A C33 H33B 109.5
C31 C33 H33C 109.5
H33A C33 H33C 109.5
H33B C33 H33C 109.5
C35 C34 C30 121.2(3)
C35 C34 H34 119.4
C30 C34 H34 119.4
C36 C35 C34 120.0(3)
C36 C35 H35 120.0
C34 C35 H35 120.0
C35 C36 C37 121.7(3)
C35 C36 H36 119.2
C37 C36 H36 119.2
C36 C37 C29 117.3(3)
C36 C37 C38 121.3(3)
C29 C37 C38 121.3(3)
C37 C38 C40 113.8(3)
C37 C38 C39 109.8(3)
C40 C38 C39 110.7(3)
C37 C38 H38 107.4
C40 C38 H38 107.4
C39 C38 H38 107.4
C38 C39 H39A 109.5
C38 C39 H39B 109.5
H39A C39 H39B 109.5
C38 C39 H39C 109.5
H39A C39 H39C 109.5
H39B C39 H39C 109.5
C38 C40 H40A 109.5
C38 C40 H40B 109.5
H40A C40 H40B 109.5
C38 C40 H40C 109.5
H40A C40 H40C 109.5
H40B C40 H40C 109.5
N4 C41 B2 129.9(3)
N4 C41 C42 105.9(2)
B2 C41 C42 124.1(3)
C41 C42 C43 108.2(2)
C41 C42 H42A 110.1
C43 C42 H42A 110.1
C41 C42 H42B 110.1
C43 C42 H42B 110.1
H42A C42 H42B 108.4
B3 C43 C42 100.4(2)
B3 C43 Si1 110.3(2)
C42 C43 Si1 111.6(2)
B3 C43 Si2 106.6(2)
C42 C43 Si2 112.0(2)
Si1 C43 Si2 114.89(16)
O1 C45 H45A 109.5
O1 C45 H45B 109.5
H45A C45 H45B 109.5
O1 C45 H45C 109.5
H45A C45 H45C 109.5
H45B C45 H45C 109.5
C54 C46 C47 121.6(3)
C54 C46 N4 119.4(3)
C47 C46 N4 118.9(3)
C51 C47 C46 117.4(3)
C51 C47 C48 120.9(3)
C46 C47 C48 121.7(3)
C47 C48 C49 111.4(3)
C47 C48 C50 112.8(3)
C49 C48 C50 109.7(3)
C47 C48 H48 107.5
C49 C48 H48 107.5
C50 C48 H48 107.5
C48 C49 H49A 109.5
C48 C49 H49B 109.5
H49A C49 H49B 109.5
C48 C49 H49C 109.5
H49A C49 H49C 109.5
H49B C49 H49C 109.5
C48 C50 H50A 109.5
C48 C50 H50B 109.5
H50A C50 H50B 109.5
C48 C50 H50C 109.5
H50A C50 H50C 109.5
H50B C50 H50C 109.5
C52 C51 C47 121.4(3)
C52 C51 H51 119.3
C47 C51 H51 119.3
C51 C52 C53 120.6(3)
C51 C52 H52 119.7
C53 C52 H52 119.7
C52 C53 C54 119.9(4)
C52 C53 H53 120.1
C54 C53 H53 120.1
C46 C54 C53 118.9(3)
C46 C54 C55 122.0(3)
C53 C54 C55 119.1(3)
C57 C55 C54 111.1(4)
C57 C55 C56 110.8(4)
C54 C55 C56 110.4(3)
C57 C55 H55 108.1
C54 C55 H55 108.1
C56 C55 H55 108.1
C55 C56 H56A 109.5
C55 C56 H56B 109.5
H56A C56 H56B 109.5
C55 C56 H56C 109.5
H56A C56 H56C 109.5
H56B C56 H56C 109.5
C55 C57 H57A 109.5
C55 C57 H57B 109.5
H57A C57 H57B 109.5
C55 C57 H57C 109.5
H57A C57 H57C 109.5
H57B C57 H57C 109.5
Si1 C58 H58A 109.5
Si1 C58 H58B 109.5
H58A C58 H58B 109.5
Si1 C58 H58C 109.5
H58A C58 H58C 109.5
H58B C58 H58C 109.5
Si1 C59 H59A 109.5
Si1 C59 H59B 109.5
H59A C59 H59B 109.5
Si1 C59 H59C 109.5
H59A C59 H59C 109.5
H59B C59 H59C 109.5
Si1 C60 H60A 109.5
Si1 C60 H60B 109.5
H60A C60 H60B 109.5
Si1 C60 H60C 109.5
H60A C60 H60C 109.5
H60B C60 H60C 109.5
Si2 C61 H61A 109.5
Si2 C61 H61B 109.5
H61A C61 H61B 109.5
Si2 C61 H61C 109.5
H61A C61 H61C 109.5
H61B C61 H61C 109.5
Si2 C62 H62A 109.5
Si2 C62 H62B 109.5
H62A C62 H62B 109.5
Si2 C62 H62C 109.5
H62A C62 H62C 109.5
H62B C62 H62C 109.5
Si2 C63 H63A 109.5
Si2 C63 H63B 109.5
H63A C63 H63B 109.5
Si2 C63 H63C 109.5
H63A C63 H63C 109.5
H63B C63 H63C 109.5
C65 C64 H64A 109.5
C65 C64 H64B 109.5
H64A C64 H64B 109.5
C65 C64 H64C 109.5
H64A C64 H64C 109.5
H64B C64 H64C 109.5
C66 C65 C64 123.7(9)
C66 C65 H65A 106.4
C64 C65 H65A 106.4
C66 C65 H65B 106.4
C64 C65 H65B 106.4
H65A C65 H65B 106.5
C65 C66 C67 119.5(8)
C65 C66 H66A 107.4
C67 C66 H66A 107.4
C65 C66 H66B 107.4
C67 C66 H66B 107.4
H66A C66 H66B 107.0
C68 C67 C66 119.9(9)
C68 C67 H67A 107.3
C66 C67 H67A 107.3
C68 C67 H67B 107.3
C66 C67 H67B 107.3
H67A C67 H67B 106.9
C69 C68 C67 127.4(10)
C69 C68 H68A 105.5
C67 C68 H68A 105.5
C69 C68 H68B 105.5
C67 C68 H68B 105.5
H68A C68 H68B 106.0
C68 C69 H69A 109.5
C68 C69 H69B 109.5
H69A C69 H69B 109.5
C68 C69 H69C 109.5
H69A C69 H69C 109.5
H69B C69 H69C 109.5
C1 N1 C3 109.5(2)
C1 N1 C4 125.9(3)
C3 N1 C4 122.4(3)
C1 N2 C2 109.9(3)
C1 N2 C16 126.8(2)
C2 N2 C16 121.9(2)
C28 N3 C29 135.3(2)
C28 N3 B1 66.8(2)
C29 N3 B1 157.1(3)
C41 N4 B3 113.3(2)
C41 N4 C46 123.9(3)
B3 N4 C46 122.7(2)
B3 O1 C45 131.6(3)
C60 Si1 C59 107.57(17)
C60 Si1 C58 107.4(2)
C59 Si1 C58 106.35(19)
C60 Si1 C43 110.45(15)
C59 Si1 C43 112.60(15)
C58 Si1 C43 112.21(16)
C62 Si2 C61 106.49(18)
C62 Si2 C63 107.75(18)
C61 Si2 C63 108.19(19)
C62 Si2 C43 113.09(16)
C61 Si2 C43 112.25(16)
C63 Si2 C43 108.87(16)

loop_
_geom_bond_atom_site_label_1
_geom_bond_atom_site_label_2
_geom_bond_distance
B1 N3 1.506(4)
B1 C28 1.570(4)
B1 C1 1.607(4)
B1 Br1 2.043(4)
B2 C41 1.464(5)
B2 C28 1.510(4)
B2 Br2 2.038(3)
B3 O1 1.360(4)
B3 N4 1.434(5)
B3 C43 1.575(4)
C1 N2 1.352(4)
C1 N1 1.360(4)
C2 C3 1.340(5)
C2 N2 1.395(4)
C2 H2 0.95
C3 N1 1.390(4)
C3 H3 0.95
C4 C5 1.403(5)
C4 C12 1.408(5)
C4 N1 1.472(4)
C5 C9 1.402(5)
C5 C6 1.515(5)
C6 C7 1.519(6)
C6 C8 1.539(6)
C6 H6 1.0
C7 H7A 0.98
C7 H7B 0.98
C7 H7C 0.98
C8 H8A 0.98
C8 H8B 0.98
C8 H8C 0.98
C9 C10 1.372(6)
C9 H9 0.95
C10 C11 1.372(6)
C10 H10 0.95
C11 C12 1.410(5)
C11 H11 0.95
C12 C13 1.511(5)
C13 C15 1.527(5)
C13 C14 1.534(5)
C13 H13 1.0
C14 H14A 0.98
C14 H14B 0.98
C14 H14C 0.98
C15 H15A 0.98
C15 H15B 0.98
C15 H15C 0.98
C16 C24 1.395(5)
C16 C17 1.411(5)
C16 N2 1.446(4)
C17 C21 1.396(5)
C17 C18 1.510(5)
C18 C19 1.523(5)
C18 C20 1.526(5)
C18 H18 1.0
C19 H19A 0.98
C19 H19B 0.98
C19 H19C 0.98
C20 H20A 0.98
C20 H20B 0.98
C20 H20C 0.98
C21 C22 1.390(5)
C21 H21 0.95
C22 C23 1.373(6)
C22 H22 0.95
C23 C24 1.394(5)
C23 H23 0.95
C24 C25 1.519(5)
C25 C27 1.533(5)
C25 C26 1.538(5)
C25 H25 1.0
C26 H26A 0.98
C26 H26B 0.98
C26 H26C 0.98
C27 H27A 0.98
C27 H27B 0.98
C27 H27C 0.98
C28 N3 1.334(4)
C29 C30 1.404(5)
C29 C37 1.407(4)
C29 N3 1.436(4)
C30 C34 1.396(4)
C30 C31 1.524(4)
C31 C33 1.536(4)
C31 C32 1.541(5)
C31 H31 1.0
C32 H32A 0.98
C32 H32B 0.98
C32 H32C 0.98
C33 H33A 0.98
C33 H33B 0.98
C33 H33C 0.98
C34 C35 1.395(5)
C34 H34 0.95
C35 C36 1.370(6)
C35 H35 0.95
C36 C37 1.399(5)
C36 H36 0.95
C37 C38 1.507(5)
C38 C40 1.525(5)
C38 C39 1.532(5)
C38 H38 1.0
C39 H39A 0.98
C39 H39B 0.98
C39 H39C 0.98
C40 H40A 0.98
C40 H40B 0.98
C40 H40C 0.98
C41 N4 1.411(4)
C41 C42 1.541(4)
C42 C43 1.577(4)
C42 H42A 0.99
C42 H42B 0.99
C43 Si1 1.888(3)
C43 Si2 1.888(3)
C45 O1 1.427(4)
C45 H45A 0.98
C45 H45B 0.98
C45 H45C 0.98
C46 C54 1.391(5)
C46 C47 1.408(5)
C46 N4 1.446(4)
C47 C51 1.395(5)
C47 C48 1.509(5)
C48 C49 1.531(5)
C48 C50 1.536(5)
C48 H48 1.0
C49 H49A 0.98
C49 H49B 0.98
C49 H49C 0.98
C50 H50A 0.98
C50 H50B 0.98
C50 H50C 0.98
C51 C52 1.373(6)
C51 H51 0.95
C52 C53 1.387(6)
C52 H52 0.95
C53 C54 1.399(5)
C53 H53 0.95
C54 C55 1.528(5)
C55 C57 1.525(7)
C55 C56 1.542(6)
C55 H55 1.0
C56 H56A 0.98
C56 H56B 0.98
C56 H56C 0.98
C57 H57A 0.98
C57 H57B 0.98
C57 H57C 0.98
C58 Si1 1.881(4)
C58 H58A 0.98
C58 H58B 0.98
C58 H58C 0.98
C59 Si1 1.875(4)
C59 H59A 0.98
C59 H59B 0.98
C59 H59C 0.98
C60 Si1 1.872(4)
C60 H60A 0.98
C60 H60B 0.98
C60 H60C 0.98
C61 Si2 1.873(4)
C61 H61A 0.98
C61 H61B 0.98
C61 H61C 0.98
C62 Si2 1.872(4)
C62 H62A 0.98
C62 H62B 0.98
C62 H62C 0.98
C63 Si2 1.877(4)
C63 H63A 0.98
C63 H63B 0.98
C63 H63C 0.98
C64 C65 1.430(10)
C64 H64A 0.98
C64 H64B 0.98
C64 H64C 0.98
C65 C66 1.412(9)
C65 H65A 0.99
C65 H65B 0.99
C66 C67 1.463(9)
C66 H66A 0.99
C66 H66B 0.99
C67 C68 1.450(10)
C67 H67A 0.99
C67 H67B 0.99
C68 C69 1.399(10)
C68 H68A 0.99
C68 H68B 0.99
C69 H69A 0.98
C69 H69B 0.98
C69 H69C 0.98
